data_4103334
loop_
_publ_author_name
'David P. Mills'
'Lyndsay Soutar'
'William Lewis'
'Alexander J. Blake'
'Stephen T. Liddle'

_publ_section_title
;
 Regioselective C-H Activation and Sequential C-C and C-O Bond Formation
 Reactions of Aryl Ketones Promoted by an Yttrium Carbene
;
_journal_name_full 'Journal of the American Chemical Society'
_journal_page_first 14379
_journal_page_last 14381
_journal_paper_doi 10.1021/ja107958u
_journal_volume 132
_journal_year 2010
_chemical_formula_moiety 'C52 H67 N2 O2 P2 Si3 Y, C7 H8'
_chemical_formula_sum 'C59 H75 N2 O2 P2 Si3 Y'
_chemical_formula_weight 1079.33
_chemical_name_systematic
; 
 ? 
;
_space_group_IT_number 9
_symmetry_cell_setting monoclinic
_symmetry_space_group_name_Hall 'C -2yc'
_symmetry_space_group_name_H-M 'C 1 c 1'
_atom_sites_solution_hydrogens 'geom, Me from difmap'
_atom_sites_solution_primary direct
_atom_sites_solution_secondary difmap
_audit_creation_method 'enCIFer editing of SHELXL97 CIF output'
_cell_angle_alpha 90.00
_cell_angle_beta 100.141(4)
_cell_angle_gamma 90.00
_cell_formula_units_Z 4
_cell_length_a 22.6125(9)
_cell_length_b 10.5065(4)
_cell_length_c 24.5966(12)
_cell_measurement_reflns_used 8494
_cell_measurement_temperature 90(2)
_cell_measurement_theta_max 74.25
_cell_measurement_theta_min 3.64
_cell_volume 5752.3(4)
_computing_cell_refinement
;
CrysAlisPro, Oxford Diffraction Ltd.,
Version 1.171.33.55 (release 05-01-2010 CrysAlis171 .NET)
(compiled Jan  5 2010,16:28:46)
;
_computing_data_collection
;
CrysAlisPro, Oxford Diffraction Ltd.,
Version 1.171.33.55 (release 05-01-2010 CrysAlis171 .NET)
(compiled Jan  5 2010,16:28:46)
;
_computing_data_reduction
;
CrysAlisPro, Oxford Diffraction Ltd.,
Version 1.171.33.55 (release 05-01-2010 CrysAlis171 .NET)
(compiled Jan  5 2010,16:28:46)
;
_computing_molecular_graphics 'SHELXTL (Sheldrick, 2008)'
_computing_publication_material 'enCIFer (Allen et al., 2004); PLATON (Spek, 2009)'
_computing_structure_refinement 'SHELXL97 (Sheldrick, 2008)'
_computing_structure_solution 'SHELXTL (Sheldrick, 2008)'
_diffrn_ambient_temperature 90(2)
_diffrn_detector_area_resol_mean 10.3613
_diffrn_measured_fraction_theta_full 0.997
_diffrn_measured_fraction_theta_max 0.997
_diffrn_measurement_device_type 'SuperNova, Single source at offset), Atlas'
_diffrn_measurement_method '\w scans'
_diffrn_radiation_monochromator mirror
_diffrn_radiation_source 'SuperNova (Cu) X-ray Source'
_diffrn_radiation_type 'Cu K\a'
_diffrn_radiation_wavelength 1.5418
_diffrn_reflns_av_R_equivalents 0.037
_diffrn_reflns_av_sigmaI/netI 0.028
_diffrn_reflns_limit_h_max 27
_diffrn_reflns_limit_h_min -24
_diffrn_reflns_limit_k_max 12
_diffrn_reflns_limit_k_min -11
_diffrn_reflns_limit_l_max 24
_diffrn_reflns_limit_l_min -29
_diffrn_reflns_number 10356
_diffrn_reflns_theta_full 67.50
_diffrn_reflns_theta_max 67.50
_diffrn_reflns_theta_min 3.65
_diffrn_standards_decay_% 0
_diffrn_standards_number 0
_exptl_absorpt_coefficient_mu 2.870
_exptl_absorpt_correction_T_max 0.91
_exptl_absorpt_correction_T_min 0.65
_exptl_absorpt_correction_type analytical
_exptl_absorpt_process_details
;
CrysAlisPro, Oxford Diffraction Ltd.,
Version 1.171.33.52 (release 06-11-2009 CrysAlis171 .NET)
(compiled Nov  6 2009,16:24:50)
Analytical numeric absorption correction using a multifaceted crystal
model based on expressions derived by R.C. Clark & J.S. Reid.
(Clark, R. C. & Reid, J. S. (1995). Acta Cryst. A51, 887-897)
;
_exptl_crystal_colour Colourless
_exptl_crystal_density_diffrn 1.246
_exptl_crystal_density_method 'not measured'
_exptl_crystal_description Plate
_exptl_crystal_F_000 2280
_exptl_crystal_size_max 0.30
_exptl_crystal_size_mid 0.18
_exptl_crystal_size_min 0.03
_refine_diff_density_max 3.34
_refine_diff_density_min -2.09
_refine_diff_density_rms 0.21
_refine_ls_abs_structure_details 'Flack H D (1983), Acta Cryst. A39, 876-881'
_refine_ls_abs_structure_Flack 0.08(4)
_refine_ls_extinction_method none
_refine_ls_goodness_of_fit_ref 1.18
_refine_ls_hydrogen_treatment constr
_refine_ls_matrix_type full
_refine_ls_number_parameters 633
_refine_ls_number_reflns 6372
_refine_ls_number_restraints 535
_refine_ls_restrained_S_all 1.13
_refine_ls_R_factor_all 0.0918
_refine_ls_R_factor_gt 0.0884
_refine_ls_shift/su_max 0.000
_refine_ls_shift/su_mean 0.000
_refine_ls_structure_factor_coef Fsqd
_refine_ls_weighting_details 'calc w=1/[\s^2^(Fo^2^)+(0.062P)^2^+264.6P] where P=(Fo^2^+2Fc^2^)/3'
_refine_ls_weighting_scheme calc
_refine_ls_wR_factor_gt 0.259
_refine_ls_wR_factor_ref 0.262
_reflns_number_gt 6125
_reflns_number_total 6372
_reflns_threshold_expression I>2\s(I)
_cod_data_source_file ja107958u_si_002.cif
_cod_data_source_block ylssij
_cod_original_sg_symbol_H-M 'C c'
_cod_database_code 4103334

loop_
_symmetry_equiv_pos_as_xyz
'x, y, z'
'x, -y, z+1/2'
'x+1/2, y+1/2, z'
'x+1/2, -y+1/2, z+1/2'

loop_
_atom_site_label
_atom_site_type_symbol
_atom_site_fract_x
_atom_site_fract_y
_atom_site_fract_z
_atom_site_U_iso_or_equiv
_atom_site_adp_type
_atom_site_occupancy
_atom_site_symmetry_multiplicity
_atom_site_calc_flag
_atom_site_refinement_flags
Y1 Y 0.98931(5) 0.61627(9) 0.56026(4) 0.0140(3) Uani 1 1 d U
P1 P 0.88985(15) 0.7997(3) 0.52961(15) 0.0151(5) Uani 1 1 d U
P2 P 1.00103(15) 0.7973(3) 0.47168(15) 0.0154(5) Uani 1 1 d U
Si1 Si 0.83658(17) 0.5692(4) 0.58545(18) 0.0213(8) Uani 1 1 d U
Si2 Si 1.10952(16) 0.6146(3) 0.47841(17) 0.0180(7) Uani 1 1 d U
Si3 Si 1.15007(17) 0.8013(4) 0.70178(17) 0.0183(7) Uani 1 1 d U
O1 O 1.0382(4) 0.6038(9) 0.6380(4) 0.0197(7) Uani 1 1 d U
O2 O 0.9710(5) 0.4081(9) 0.5267(4) 0.0219(10) Uani 1 1 d U
N1 N 0.8866(5) 0.6588(10) 0.5562(5) 0.0160(6) Uani 1 1 d U
N2 N 1.0404(5) 0.6700(10) 0.4893(5) 0.0159(6) Uani 1 1 d U
C1 C 0.9620(6) 0.8246(12) 0.5217(6) 0.0152(5) Uani 1 1 d U
C2 C 0.8320(7) 0.8210(14) 0.4666(6) 0.0217(10) Uani 1 1 d U
C3 C 0.8158(7) 0.9430(14) 0.4485(6) 0.0219(10) Uani 1 1 d U
H3A H 0.8321 1.0138 0.4702 0.026 Uiso 1 1 calc R
C4 C 0.7766(6) 0.9636(14) 0.3997(6) 0.0220(10) Uani 1 1 d U
H4A H 0.7657 1.0473 0.3873 0.026 Uiso 1 1 calc R
C5 C 0.7530(7) 0.8554(14) 0.3686(6) 0.0222(11) Uani 1 1 d U
H5A H 0.7254 0.8667 0.3351 0.027 Uiso 1 1 calc R
C6 C 0.7696(6) 0.7342(14) 0.3867(6) 0.0221(11) Uani 1 1 d U
H6A H 0.7542 0.6627 0.3651 0.027 Uiso 1 1 calc R
C7 C 0.8087(6) 0.7167(14) 0.4358(6) 0.0219(10) Uani 1 1 d U
H7A H 0.8195 0.6331 0.4486 0.026 Uiso 1 1 calc R
C8 C 0.8698(6) 0.9166(13) 0.5764(6) 0.0206(10) Uani 1 1 d U
C9 C 0.9133(7) 0.9760(13) 0.6139(6) 0.0208(11) Uani 1 1 d U
H9A H 0.9540 0.9526 0.6146 0.025 Uiso 1 1 calc R
C10 C 0.9013(7) 1.0685(13) 0.6511(6) 0.0212(11) Uani 1 1 d U
H10A H 0.9328 1.1061 0.6767 0.025 Uiso 1 1 calc R
C11 C 0.8408(7) 1.1048(13) 0.6494(7) 0.0214(11) Uani 1 1 d U
H11A H 0.8313 1.1678 0.6741 0.026 Uiso 1 1 calc R
C12 C 0.7960(7) 1.0500(13) 0.6124(6) 0.0212(11) Uani 1 1 d U
H12A H 0.7556 1.0761 0.6113 0.025 Uiso 1 1 calc R
C13 C 0.8088(7) 0.9560(13) 0.5763(6) 0.0208(10) Uani 1 1 d U
H13A H 0.7770 0.9175 0.5513 0.025 Uiso 1 1 calc R
C14 C 0.9580(7) 0.7774(14) 0.4015(6) 0.0231(11) Uani 1 1 d U
C15 C 0.9261(7) 0.8801(15) 0.3745(6) 0.0234(11) Uani 1 1 d U
H15A H 0.9283 0.9613 0.3918 0.028 Uiso 1 1 calc R
C16 C 0.8914(7) 0.8644(15) 0.3228(6) 0.0237(11) Uani 1 1 d U
H16A H 0.8703 0.9347 0.3044 0.028 Uiso 1 1 calc R
C17 C 0.8874(7) 0.7443(14) 0.2978(6) 0.0238(11) Uani 1 1 d U
H17A H 0.8635 0.7332 0.2623 0.029 Uiso 1 1 calc R
C18 C 0.9183(7) 0.6412(16) 0.3244(7) 0.0236(11) Uani 1 1 d U
H18A H 0.9156 0.5594 0.3077 0.028 Uiso 1 1 calc R
C19 C 0.9533(7) 0.6602(15) 0.3761(6) 0.0231(11) Uani 1 1 d U
H19A H 0.9747 0.5901 0.3945 0.028 Uiso 1 1 calc R
C20 C 1.0509(6) 0.9313(13) 0.4639(7) 0.0213(11) Uani 1 1 d U
C21 C 1.0703(7) 1.0146(13) 0.5080(7) 0.0213(11) Uani 1 1 d U
H21A H 1.0532 1.0079 0.5405 0.026 Uiso 1 1 calc R
C22 C 1.1117(7) 1.1023(13) 0.5057(7) 0.0215(11) Uani 1 1 d U
H22A H 1.1267 1.1500 0.5380 0.026 Uiso 1 1 calc R
C23 C 1.1346(7) 1.1277(13) 0.4570(7) 0.0215(11) Uani 1 1 d U
H23A H 1.1607 1.1973 0.4543 0.026 Uiso 1 1 calc R
C24 C 1.1161(6) 1.0435(13) 0.4124(7) 0.0215(11) Uani 1 1 d U
H24A H 1.1327 1.0527 0.3797 0.026 Uiso 1 1 calc R
C25 C 1.0741(6) 0.9470(13) 0.4149(7) 0.0214(11) Uani 1 1 d U
H25A H 1.0614 0.8930 0.3840 0.026 Uiso 1 1 calc R
C26 C 0.8771(8) 0.488(2) 0.6489(8) 0.047(5) Uani 1 1 d U
H26A H 0.8491 0.4325 0.6641 0.071 Uiso 1 1 calc R
H26B H 0.8936 0.5516 0.6765 0.071 Uiso 1 1 calc R
H26C H 0.9100 0.4362 0.6393 0.071 Uiso 1 1 calc R
C27 C 0.7711(9) 0.6580(17) 0.6037(11) 0.052(5) Uani 1 1 d U
H27A H 0.7856 0.7266 0.6296 0.078 Uiso 1 1 calc R
H27B H 0.7460 0.5996 0.6209 0.078 Uiso 1 1 calc R
H27C H 0.7472 0.6943 0.5702 0.078 Uiso 1 1 calc R
C28 C 0.8056(9) 0.4406(18) 0.5373(9) 0.043(4) Uani 1 1 d U
H28A H 0.7717 0.4002 0.5506 0.065 Uiso 1 1 calc R
H28B H 0.8368 0.3770 0.5354 0.065 Uiso 1 1 calc R
H28C H 0.7917 0.4765 0.5005 0.065 Uiso 1 1 calc R
C29 C 1.1258(7) 0.4703(15) 0.5225(8) 0.034(3) Uani 1 1 d U
H29A H 1.0918 0.4114 0.5148 0.052 Uiso 1 1 calc R
H29B H 1.1323 0.4951 0.5615 0.052 Uiso 1 1 calc R
H29C H 1.1620 0.4284 0.5144 0.052 Uiso 1 1 calc R
C30 C 1.1734(7) 0.7288(14) 0.4999(7) 0.024(3) Uani 1 1 d U
H30A H 1.1817 0.7358 0.5403 0.036 Uiso 1 1 calc R
H30B H 1.1625 0.8126 0.4837 0.036 Uiso 1 1 calc R
H30C H 1.2093 0.6974 0.4870 0.036 Uiso 1 1 calc R
C31 C 1.1082(7) 0.5686(18) 0.4046(7) 0.034(3) Uani 1 1 d U
H31A H 1.0863 0.6333 0.3802 0.051 Uiso 1 1 calc R
H31B H 1.0880 0.4862 0.3973 0.051 Uiso 1 1 calc R
H31C H 1.1494 0.5623 0.3976 0.051 Uiso 1 1 calc R
C32 C 1.0655(7) 0.5795(13) 0.6936(6) 0.0197(6) Uani 1 1 d U
C33 C 1.0333(7) 0.6503(14) 0.7340(6) 0.0199(7) Uani 1 1 d U
C34 C 1.0519(7) 0.6429(14) 0.7897(6) 0.0200(8) Uani 1 1 d U
H34A H 1.0828 0.5842 0.8039 0.024 Uiso 1 1 calc R
C35 C 1.0265(7) 0.7206(13) 0.8276(6) 0.0202(8) Uani 1 1 d U
H35A H 1.0409 0.7151 0.8662 0.024 Uiso 1 1 calc R
C36 C 0.9810(7) 0.8031(13) 0.8070(6) 0.0204(9) Uani 1 1 d U
H36A H 0.9631 0.8538 0.8317 0.024 Uiso 1 1 calc R
C37 C 0.9611(7) 0.8129(13) 0.7512(6) 0.0203(9) Uani 1 1 d U
H37A H 0.9292 0.8694 0.7373 0.024 Uiso 1 1 calc R
C38 C 0.9881(7) 0.7390(13) 0.7146(6) 0.0201(8) Uani 1 1 d U
H38A H 0.9755 0.7494 0.6760 0.024 Uiso 1 1 calc R
C39 C 1.0641(7) 0.4367(13) 0.7025(6) 0.0204(7) Uani 1 1 d U
C40 C 1.0958(7) 0.3558(13) 0.6723(6) 0.0209(8) Uani 1 1 d U
H40A H 1.1191 0.3928 0.6478 0.025 Uiso 1 1 calc R
C41 C 1.0946(7) 0.2275(13) 0.6766(6) 0.0212(8) Uani 1 1 d U
H41A H 1.1173 0.1776 0.6555 0.025 Uiso 1 1 calc R
C42 C 1.0600(7) 0.1649(14) 0.7121(6) 0.0212(8) Uani 1 1 d U
H42A H 1.0585 0.0749 0.7149 0.025 Uiso 1 1 calc R
C43 C 1.0284(7) 0.2458(13) 0.7426(6) 0.0210(8) Uani 1 1 d U
H43A H 1.0052 0.2093 0.7673 0.025 Uiso 1 1 calc R
C44 C 1.0301(7) 0.3766(13) 0.7376(6) 0.0207(8) Uani 1 1 d U
H44A H 1.0076 0.4273 0.7586 0.025 Uiso 1 1 calc R
C45 C 1.1314(6) 0.6263(13) 0.7035(6) 0.0196(7) Uani 1 1 d U
H45A H 1.1514 0.5838 0.6757 0.024 Uiso 1 1 calc R
H45B H 1.1508 0.5937 0.7401 0.024 Uiso 1 1 calc R
C46 C 1.1403(7) 0.8870(14) 0.7663(6) 0.026(3) Uani 1 1 d U
H46A H 1.1557 0.9740 0.7654 0.039 Uiso 1 1 calc R
H46B H 1.1625 0.8422 0.7985 0.039 Uiso 1 1 calc R
H46C H 1.0976 0.8898 0.7689 0.039 Uiso 1 1 calc R
C47 C 1.2323(7) 0.8152(16) 0.6985(8) 0.035(3) Uani 1 1 d U
H47A H 1.2391 0.7880 0.6619 0.053 Uiso 1 1 calc R
H47B H 1.2555 0.7609 0.7269 0.053 Uiso 1 1 calc R
H47C H 1.2452 0.9038 0.7048 0.053 Uiso 1 1 calc R
C48 C 1.1078(8) 0.8808(15) 0.6398(6) 0.027(3) Uani 1 1 d U
H48A H 1.1288 0.9590 0.6325 0.040 Uiso 1 1 calc R
H48B H 1.0674 0.9021 0.6461 0.040 Uiso 1 1 calc R
H48C H 1.1049 0.8236 0.6080 0.040 Uiso 1 1 calc R
C49 C 0.9524(7) 0.3889(13) 0.4687(6) 0.0224(10) Uani 1 1 d U
H49A H 0.9834 0.4204 0.4482 0.027 Uiso 1 1 calc R
H49B H 0.9144 0.4347 0.4552 0.027 Uiso 1 1 calc R
C50 C 0.9433(7) 0.2414(13) 0.4602(6) 0.0228(11) Uani 1 1 d U
H50A H 0.9064 0.2229 0.4332 0.027 Uiso 1 1 calc R
H50B H 0.9781 0.2025 0.4471 0.027 Uiso 1 1 calc R
C51 C 0.9380(7) 0.1921(13) 0.5170(6) 0.0228(11) Uani 1 1 d U
H51A H 0.9529 0.1035 0.5224 0.027 Uiso 1 1 calc R
H51B H 0.8960 0.1957 0.5232 0.027 Uiso 1 1 calc R
C52 C 0.9783(7) 0.2850(12) 0.5551(7) 0.0223(11) Uani 1 1 d U
H52A H 0.9656 0.2905 0.5915 0.027 Uiso 1 1 calc R
H52B H 1.0208 0.2571 0.5606 0.027 Uiso 1 1 calc R
C53 C 0.7688(8) 0.1251(19) 0.2357(8) 0.0387(16) Uani 1 1 d U
H53A H 0.7395 0.1486 0.2030 0.058 Uiso 1 1 calc R
H53B H 0.7610 0.0379 0.2467 0.058 Uiso 1 1 calc R
H53C H 0.8095 0.1302 0.2271 0.058 Uiso 1 1 calc R
C54 C 0.7636(9) 0.215(2) 0.2820(8) 0.0386(15) Uani 1 1 d U
C55 C 0.8098(8) 0.2899(18) 0.3059(8) 0.0387(15) Uani 1 1 d U
H55A H 0.8465 0.2861 0.2923 0.046 Uiso 1 1 calc R
C56 C 0.8057(8) 0.3728(18) 0.3496(8) 0.0388(15) Uani 1 1 d U
H56A H 0.8383 0.4266 0.3645 0.047 Uiso 1 1 calc R
C57 C 0.7518(8) 0.3739(19) 0.3709(8) 0.0388(15) Uani 1 1 d U
H57A H 0.7476 0.4270 0.4012 0.047 Uiso 1 1 calc R
C58 C 0.7058(9) 0.2979(19) 0.3473(8) 0.0387(15) Uani 1 1 d U
H58A H 0.6699 0.2969 0.3624 0.046 Uiso 1 1 calc R
C59 C 0.7094(9) 0.2230(19) 0.3029(8) 0.0386(15) Uani 1 1 d U
H59A H 0.6752 0.1761 0.2859 0.046 Uiso 1 1 calc R

loop_
_atom_site_aniso_label
_atom_site_aniso_U_11
_atom_site_aniso_U_22
_atom_site_aniso_U_33
_atom_site_aniso_U_23
_atom_site_aniso_U_13
_atom_site_aniso_U_12
Y1 0.0118(5) 0.0128(4) 0.0194(5) 0.0005(4) 0.0079(3) -0.0007(5)
P1 0.0118(8) 0.0130(9) 0.0228(11) 0.0011(8) 0.0094(7) -0.0006(7)
P2 0.0123(9) 0.0140(9) 0.0221(10) 0.0021(7) 0.0094(8) -0.0003(7)
Si1 0.0135(13) 0.0167(16) 0.037(2) 0.0049(14) 0.0125(14) -0.0029(13)
Si2 0.0124(14) 0.0167(16) 0.0276(19) -0.0020(14) 0.0112(12) -0.0004(10)
Si3 0.0138(16) 0.0187(14) 0.0246(19) -0.0017(14) 0.0094(15) 0.0045(12)
O1 0.0188(15) 0.0205(14) 0.0208(9) 0.0014(11) 0.0062(10) 0.0024(14)
O2 0.027(3) 0.0125(8) 0.030(3) -0.0029(14) 0.014(2) -0.0021(12)
N1 0.0125(8) 0.0140(11) 0.0236(14) 0.0013(10) 0.0096(9) -0.0016(9)
N2 0.0127(11) 0.0150(11) 0.0225(11) 0.0013(11) 0.0099(9) 0.0005(9)
C1 0.0122(9) 0.0132(8) 0.0226(10) 0.0017(8) 0.0093(8) -0.0005(8)
C2 0.0157(16) 0.023(3) 0.0266(19) 0.0027(14) 0.0042(15) 0.0003(18)
C3 0.0158(17) 0.023(3) 0.027(2) 0.0029(15) 0.0041(15) 0.0003(18)
C4 0.0160(18) 0.023(3) 0.027(2) 0.0028(15) 0.0040(16) 0.0006(19)
C5 0.0161(18) 0.024(3) 0.027(2) 0.0027(16) 0.0039(16) 0.0004(19)
C6 0.0161(18) 0.024(3) 0.027(2) 0.0026(16) 0.0039(15) 0.0002(19)
C7 0.0159(17) 0.023(3) 0.027(2) 0.0025(15) 0.0039(15) 0.0002(19)
C8 0.017(2) 0.0168(16) 0.030(2) -0.0039(17) 0.0112(19) 0.0018(18)
C9 0.018(2) 0.0169(17) 0.030(2) -0.0042(17) 0.0110(19) 0.0018(19)
C10 0.018(2) 0.0172(18) 0.030(2) -0.0044(18) 0.011(2) 0.002(2)
C11 0.018(2) 0.0174(18) 0.031(2) -0.0044(18) 0.011(2) 0.0025(19)
C12 0.018(2) 0.0173(18) 0.031(2) -0.0042(18) 0.0109(19) 0.0026(19)
C13 0.018(2) 0.0169(18) 0.030(2) -0.0040(18) 0.0110(19) 0.0021(18)
C14 0.022(3) 0.028(3) 0.0207(13) 0.0027(15) 0.0064(13) -0.0010(18)
C15 0.022(3) 0.029(3) 0.0209(15) 0.0030(16) 0.0062(14) -0.0010(19)
C16 0.022(3) 0.029(3) 0.0210(16) 0.0031(16) 0.0061(15) -0.0012(19)
C17 0.022(3) 0.029(3) 0.0209(16) 0.0028(16) 0.0062(15) -0.001(2)
C18 0.022(3) 0.029(3) 0.0206(16) 0.0024(16) 0.0062(15) -0.0016(19)
C19 0.022(3) 0.028(3) 0.0203(15) 0.0021(15) 0.0063(15) -0.0015(19)
C20 0.017(2) 0.0149(15) 0.036(3) 0.0006(17) 0.0166(19) -0.0029(15)
C21 0.017(3) 0.0147(16) 0.036(3) 0.0006(17) 0.016(2) -0.0033(15)
C22 0.017(3) 0.0147(17) 0.037(3) 0.0007(18) 0.016(2) -0.0031(15)
C23 0.017(3) 0.0148(17) 0.037(3) 0.0010(18) 0.016(2) -0.0033(16)
C24 0.017(3) 0.0148(17) 0.037(3) 0.0010(18) 0.016(2) -0.0033(16)
C25 0.017(3) 0.0148(16) 0.036(3) 0.0009(17) 0.0166(19) -0.0032(15)
C26 0.027(8) 0.066(12) 0.050(7) 0.035(7) 0.008(5) -0.017(6)
C27 0.034(8) 0.028(8) 0.108(16) 0.009(7) 0.053(9) 0.002(5)
C28 0.034(10) 0.047(9) 0.055(8) -0.015(6) 0.025(7) -0.031(6)
C29 0.016(7) 0.027(6) 0.065(8) 0.018(6) 0.020(7) 0.009(4)
C30 0.013(3) 0.023(5) 0.037(7) -0.006(5) 0.009(5) -0.002(4)
C31 0.020(8) 0.052(10) 0.036(3) -0.019(4) 0.021(5) -0.015(6)
C32 0.0195(14) 0.0197(13) 0.0211(10) 0.0010(11) 0.0063(10) 0.0026(11)
C33 0.0200(15) 0.0194(14) 0.0216(11) 0.0010(12) 0.0071(12) 0.0025(13)
C34 0.0204(17) 0.0191(16) 0.0217(12) 0.0010(14) 0.0074(13) 0.0026(15)
C35 0.0208(18) 0.0192(17) 0.0220(13) 0.0008(15) 0.0076(14) 0.0026(15)
C36 0.0209(18) 0.0194(17) 0.0222(14) 0.0009(15) 0.0077(15) 0.0027(15)
C37 0.0207(18) 0.0194(17) 0.0222(15) 0.0009(15) 0.0076(15) 0.0026(15)
C38 0.0204(17) 0.0193(16) 0.0220(13) 0.0010(14) 0.0073(14) 0.0026(14)
C39 0.0203(15) 0.0197(13) 0.0222(12) 0.0011(11) 0.0064(12) 0.0027(12)
C40 0.0208(17) 0.0198(14) 0.0229(15) 0.0008(13) 0.0066(14) 0.0028(14)
C41 0.0211(18) 0.0198(15) 0.0235(16) 0.0008(14) 0.0066(15) 0.0027(15)
C42 0.0211(18) 0.0198(15) 0.0236(16) 0.0011(14) 0.0065(15) 0.0026(15)
C43 0.0209(18) 0.0198(15) 0.0234(16) 0.0012(14) 0.0065(15) 0.0026(15)
C44 0.0205(17) 0.0197(14) 0.0228(15) 0.0013(13) 0.0065(13) 0.0025(14)
C45 0.0193(15) 0.0195(13) 0.0209(14) 0.0003(14) 0.0061(11) 0.0029(13)
C46 0.029(7) 0.023(5) 0.027(4) -0.004(4) 0.007(5) 0.015(6)
C47 0.017(3) 0.031(7) 0.062(11) -0.006(8) 0.020(5) 0.000(4)
C48 0.034(6) 0.027(5) 0.025(4) 0.007(4) 0.018(5) 0.015(6)
C49 0.028(3) 0.0127(11) 0.030(3) -0.0035(14) 0.013(2) -0.0024(14)
C50 0.028(3) 0.0130(11) 0.030(3) -0.0032(15) 0.013(2) -0.0025(15)
C51 0.028(3) 0.0129(10) 0.030(3) -0.0031(15) 0.013(2) -0.0023(15)
C52 0.027(3) 0.0126(9) 0.030(3) -0.0029(15) 0.013(2) -0.0021(14)
C53 0.031(3) 0.050(4) 0.038(4) 0.001(3) 0.013(3) 0.000(3)
C54 0.031(3) 0.050(4) 0.038(4) 0.001(3) 0.013(3) 0.000(3)
C55 0.031(3) 0.050(4) 0.038(4) 0.001(3) 0.013(3) 0.000(3)
C56 0.031(3) 0.050(4) 0.038(4) 0.001(3) 0.013(3) 0.000(3)
C57 0.031(3) 0.050(4) 0.038(4) 0.001(3) 0.013(3) 0.000(3)
C58 0.031(3) 0.050(4) 0.038(4) 0.001(3) 0.013(3) 0.000(3)
C59 0.031(3) 0.050(4) 0.038(4) 0.001(3) 0.013(3) 0.000(3)

loop_
_atom_type_symbol
_atom_type_description
_atom_type_scat_dispersion_real
_atom_type_scat_dispersion_imag
_atom_type_scat_source
C C 0.0181 0.0091 'International Tables Vol C Tables 4.2.6.8 and 6.1.1.4'
H H 0.0000 0.0000 'International Tables Vol C Tables 4.2.6.8 and 6.1.1.4'
N N 0.0311 0.0180 'International Tables Vol C Tables 4.2.6.8 and 6.1.1.4'
O O 0.0492 0.0322 'International Tables Vol C Tables 4.2.6.8 and 6.1.1.4'
Si Si 0.2541 0.3302 'International Tables Vol C Tables 4.2.6.8 and 6.1.1.4'
P P 0.2955 0.4335 'International Tables Vol C Tables 4.2.6.8 and 6.1.1.4'
Y Y -0.2670 2.0244 'International Tables Vol C Tables 4.2.6.8 and 6.1.1.4'

loop_
_geom_angle_atom_site_label_1
_geom_angle_atom_site_label_2
_geom_angle_atom_site_label_3
_geom_angle
O1 Y1 N2 117.4(4)
O1 Y1 O2 107.6(4)
N2 Y1 O2 92.4(4)
O1 Y1 N1 114.9(4)
N2 Y1 N1 122.7(4)
O2 Y1 N1 92.9(4)
O1 Y1 C1 119.0(4)
N2 Y1 C1 67.3(4)
O2 Y1 C1 133.4(4)
N1 Y1 C1 68.2(4)
N1 P1 C1 107.4(6)
N1 P1 C8 109.3(7)
C1 P1 C8 108.9(7)
N1 P1 C2 111.8(6)
C1 P1 C2 115.8(7)
C8 P1 C2 103.4(7)
N2 P2 C1 106.5(6)
N2 P2 C20 110.0(6)
C1 P2 C20 111.2(7)
N2 P2 C14 109.4(7)
C1 P2 C14 116.9(7)
C20 P2 C14 102.9(7)
N1 Si1 C28 109.5(7)
N1 Si1 C27 115.7(7)
C28 Si1 C27 106.9(10)
N1 Si1 C26 109.7(7)
C28 Si1 C26 105.9(10)
C27 Si1 C26 108.7(11)
N2 Si2 C29 106.0(6)
N2 Si2 C31 112.0(7)
C29 Si2 C31 108.8(9)
N2 Si2 C30 114.3(6)
C29 Si2 C30 107.0(8)
C31 Si2 C30 108.5(7)
C48 Si3 C46 111.2(7)
C48 Si3 C47 107.5(8)
C46 Si3 C47 105.4(8)
C48 Si3 C45 111.9(7)
C46 Si3 C45 112.9(7)
C47 Si3 C45 107.6(7)
C32 O1 Y1 170.6(9)
C49 O2 C52 109.9(10)
C49 O2 Y1 119.0(8)
C52 O2 Y1 131.0(8)
P1 N1 Si1 138.2(7)
P1 N1 Y1 94.3(5)
Si1 N1 Y1 126.5(6)
P2 N2 Si2 134.8(7)
P2 N2 Y1 94.5(5)
Si2 N2 Y1 128.0(6)
P2 C1 P1 134.9(9)
P2 C1 Y1 90.1(6)
P1 C1 Y1 90.0(5)
C7 C2 C3 120.3(14)
C7 C2 P1 120.4(11)
C3 C2 P1 119.1(11)
C4 C3 C2 121.2(14)
C3 C4 C5 117.8(13)
C6 C5 C4 120.6(14)
C7 C6 C5 120.2(14)
C6 C7 C2 119.9(14)
C9 C8 C13 116.4(13)
C9 C8 P1 120.6(11)
C13 C8 P1 123.0(11)
C8 C9 C10 123.9(14)
C9 C10 C11 117.9(14)
C12 C11 C10 120.5(14)
C11 C12 C13 120.7(14)
C12 C13 C8 120.7(14)
C19 C14 C15 118.8(14)
C19 C14 P2 121.0(12)
C15 C14 P2 120.2(12)
C16 C15 C14 120.5(15)
C15 C16 C17 119.7(14)
C18 C17 C16 120.5(14)
C19 C18 C17 118.5(15)
C14 C19 C18 122.1(15)
C21 C20 C25 118.5(13)
C21 C20 P2 120.9(11)
C25 C20 P2 120.5(11)
C22 C21 C20 121.9(15)
C21 C22 C23 122.4(15)
C22 C23 C24 116.0(13)
C25 C24 C23 122.0(14)
C24 C25 C20 118.8(14)
O1 C32 C39 107.5(11)
O1 C32 C33 111.4(11)
C39 C32 C33 111.4(12)
O1 C32 C45 109.7(11)
C39 C32 C45 109.6(12)
C33 C32 C45 107.3(12)
C34 C33 C38 117.2(14)
C34 C33 C32 122.0(13)
C38 C33 C32 120.3(13)
C33 C34 C35 122.2(14)
C36 C35 C34 118.7(14)
C37 C36 C35 120.6(14)
C36 C37 C38 119.7(14)
C33 C38 C37 121.5(14)
C44 C39 C40 116.0(13)
C44 C39 C32 124.2(13)
C40 C39 C32 119.7(13)
C41 C40 C39 122.8(15)
C40 C41 C42 121.8(14)
C43 C42 C41 115.5(13)
C44 C43 C42 121.9(14)
C43 C44 C39 121.9(14)
C32 C45 Si3 121.2(10)
O2 C49 C50 106.2(12)
C51 C50 C49 104.2(12)
C50 C51 C52 102.1(11)
O2 C52 C51 105.3(12)
C55 C54 C59 117.2(18)
C55 C54 C53 122.4(17)
C59 C54 C53 120.4(18)
C54 C55 C56 123.0(18)
C55 C56 C57 118.0(18)
C58 C57 C56 118.9(18)
C57 C58 C59 122.4(18)
C58 C59 C54 120.4(19)

loop_
_geom_bond_atom_site_label_1
_geom_bond_atom_site_label_2
_geom_bond_distance
Y1 O1 2.037(10)
Y1 N2 2.327(11)
Y1 O2 2.349(9)
Y1 N1 2.351(11)
Y1 C1 2.422(13)
P1 N1 1.625(11)
P1 C1 1.696(13)
P1 C8 1.796(14)
P1 C2 1.858(15)
P2 N2 1.623(11)
P2 C1 1.662(14)
P2 C20 1.835(14)
P2 C14 1.837(15)
Si1 N1 1.723(11)
Si1 C28 1.851(17)
Si1 C27 1.871(18)
Si1 C26 1.873(18)
Si2 N2 1.731(12)
Si2 C29 1.863(16)
Si2 C31 1.874(16)
Si2 C30 1.880(15)
Si3 C48 1.850(15)
Si3 C46 1.872(15)
Si3 C47 1.882(16)
Si3 C45 1.889(14)
O1 C32 1.421(17)
O2 C49 1.430(19)
O2 C52 1.465(16)
C2 C7 1.38(2)
C2 C3 1.38(2)
C3 C4 1.38(2)
C4 C5 1.42(2)
C5 C6 1.38(2)
C6 C7 1.38(2)
C8 C9 1.37(2)
C8 C13 1.44(2)
C9 C10 1.393(19)
C10 C11 1.41(2)
C11 C12 1.36(2)
C12 C13 1.393(19)
C14 C19 1.38(2)
C14 C15 1.40(2)
C15 C16 1.38(2)
C16 C17 1.40(2)
C17 C18 1.39(2)
C18 C19 1.39(2)
C20 C21 1.40(2)
C20 C25 1.41(2)
C21 C22 1.32(2)
C22 C23 1.41(2)
C23 C24 1.41(2)
C24 C25 1.397(19)
C32 C39 1.52(2)
C32 C33 1.53(2)
C32 C45 1.55(2)
C33 C34 1.36(2)
C33 C38 1.40(2)
C34 C35 1.43(2)
C35 C36 1.37(2)
C36 C37 1.37(2)
C37 C38 1.41(2)
C39 C44 1.40(2)
C39 C40 1.41(2)
C40 C41 1.35(2)
C41 C42 1.43(2)
C42 C43 1.41(2)
C43 C44 1.38(2)
C49 C50 1.572(18)
C50 C51 1.51(2)
C51 C52 1.54(2)
C53 C54 1.50(3)
C54 C55 1.36(3)
C54 C59 1.41(3)
C55 C56 1.40(3)
C56 C57 1.41(3)
C57 C58 1.36(3)
C58 C59 1.36(3)
